data_4129023
loop_
_publ_author_name
'Khatri, Hem Raj'
'Bhattarai, Bijay'
'Kaplan, Will'
'Li, Zhongzheng'
'Curtis Long, Marcus John'
'Aye, Yimon'
'Nagorny, Pavel'

_publ_section_title
;
 Modular Total Synthesis and Cell-Based Anticancer Activity Evaluation of
 Ouabagenin and Other Cardiotonic Steroids with Varying Degrees of
 Oxygenation.
;
_journal_issue 12
_journal_name_full 'Journal of the American Chemical Society'
_journal_page_first 4849
_journal_page_last 4860
_journal_paper_doi 10.1021/jacs.8b12870
_journal_volume 141
_journal_year 2019
_chemical_absolute_configuration syn
_chemical_formula_moiety 'C19 H26 O5'
_chemical_formula_sum 'C19 H26 O5'
_chemical_formula_weight 334.40
_space_group_crystal_system orthorhombic
_space_group_IT_number 19
_space_group_name_Hall 'P 2ac 2ab'
_space_group_name_H-M_alt 'P 21 21 21'
_atom_sites_solution_hydrogens geom
_atom_sites_solution_primary dual
_audit_creation_date 2017-01-11
_audit_creation_method
;
Olex2 1.2
(compiled 2017.01.04 svn.r3372 for OlexSys, GUI svn.r5289)
;
_audit_update_record
;
????
;
_cell_angle_alpha 90
_cell_angle_beta 90
_cell_angle_gamma 90
_cell_formula_units_Z 4
_cell_length_a 6.3267(2)
_cell_length_b 8.6439(3)
_cell_length_c 29.680(2)
_cell_measurement_reflns_used 11270
_cell_measurement_temperature 95
_cell_measurement_theta_max 66.5
_cell_measurement_theta_min 6.8
_cell_volume 1623.12(13)
_computing_cell_refinement
;
CrystalClear-SM Expert 2.0 r15 (Rigaku, 2011)
;
_computing_data_collection
;
CrystalClear-SM Expert 2.0 r15 (Rigaku, 2011)
;
_computing_data_reduction
;
CrystalClear-SM Expert 2.0 r15 (Rigaku, 2011)
;
_computing_molecular_graphics 'Olex2 (Dolomanov et al., 2009)'
_computing_publication_material 'Olex2 (Dolomanov et al., 2009)'
_computing_structure_refinement 'ShelXL (Sheldrick, 2015)'
_computing_structure_solution 'ShelXT (Sheldrick, 2015)'
_diffrn_ambient_temperature 95
_diffrn_detector 'Image Plate'
_diffrn_detector_area_resol_mean 10.0000
_diffrn_detector_type 'Rigaku IP'
_diffrn_measured_fraction_theta_full 0.996
_diffrn_measured_fraction_theta_max 0.996
_diffrn_measurement_details
;
scan:
	Number of images: 72
	           Slice: 20.0000 - 200.0000
	     Image width: 2.5000
	        Exp time: 360.0000
	   Rotation axis: Omega
	           Omega: 0.0000
	             Chi: 54.0000
	             Phi: 0.0000
	             XTD: 127.4000
	          2theta: 0.0000
scan:
	Number of images: 72
	           Slice: 20.0000 - 200.0000
	     Image width: 2.5000
	        Exp time: 360.0000
	   Rotation axis: Omega
	           Omega: 0.0000
	             Chi: 54.0000
	             Phi: 90.0000
	             XTD: 127.4000
	          2theta: 0.0000
scan:
	Number of images: 72
	           Slice: 20.0000 - 200.0000
	     Image width: 2.5000
	        Exp time: 360.0000
	   Rotation axis: Omega
	           Omega: 0.0000
	             Chi: 54.0000
	             Phi: 180.0000
	             XTD: 127.4000
	          2theta: 0.0000
scan:
	Number of images: 72
	           Slice: 20.0000 - 200.0000
	     Image width: 2.5000
	        Exp time: 360.0000
	   Rotation axis: Omega
	           Omega: 0.0000
	             Chi: 0.0000
	             Phi: 0.0000
	             XTD: 127.4000
	          2theta: 0.0000
;
_diffrn_measurement_device 'four-circle diffractometer'
_diffrn_measurement_device_type 'Rigaku R-AXIS SPIDER IP'
_diffrn_measurement_method '\w scans'
_diffrn_measurement_specimen_support Fiber
_diffrn_orient_matrix_type FS_PROCESS
_diffrn_orient_matrix_UB_11 -0.032922
_diffrn_orient_matrix_UB_12 -0.113137
_diffrn_orient_matrix_UB_13 -0.000443
_diffrn_orient_matrix_UB_21 -0.098647
_diffrn_orient_matrix_UB_22 0.014147
_diffrn_orient_matrix_UB_23 0.026009
_diffrn_orient_matrix_UB_31 -0.119030
_diffrn_orient_matrix_UB_32 0.019589
_diffrn_orient_matrix_UB_33 -0.021415
_diffrn_radiation_monochromator graphite
_diffrn_radiation_probe x-ray
_diffrn_radiation_type CuK\a
_diffrn_radiation_wavelength 1.54178
_diffrn_reflns_av_R_equivalents 0.0301
_diffrn_reflns_av_unetI/netI 0.0182
_diffrn_reflns_Laue_measured_fraction_full 0.996
_diffrn_reflns_Laue_measured_fraction_max 0.996
_diffrn_reflns_limit_h_max 7
_diffrn_reflns_limit_h_min -7
_diffrn_reflns_limit_k_max 10
_diffrn_reflns_limit_k_min -10
_diffrn_reflns_limit_l_max 35
_diffrn_reflns_limit_l_min -35
_diffrn_reflns_number 2861
_diffrn_reflns_point_group_measured_fraction_full 0.994
_diffrn_reflns_point_group_measured_fraction_max 0.994
_diffrn_reflns_theta_full 66.547
_diffrn_reflns_theta_max 66.547
_diffrn_reflns_theta_min 6.801
_diffrn_source 'sealed X-ray tube'
_diffrn_source_current 40.0
_diffrn_source_power 2.0
_diffrn_source_target Mo
_diffrn_source_voltage 50.0
_exptl_absorpt_coefficient_mu 0.800
_exptl_absorpt_correction_T_max 1.000
_exptl_absorpt_correction_T_min 0.918
_exptl_absorpt_correction_type empirical
_exptl_absorpt_process_details 'empirical process implemented in FS_Process'
_exptl_crystal_colour 'clear colourless'
_exptl_crystal_colour_lustre clear
_exptl_crystal_colour_primary colourless
_exptl_crystal_density_diffrn 1.368
_exptl_crystal_description block
_exptl_crystal_F_000 720
_exptl_crystal_preparation '1 mg sample was dissolved in 100 ul methanol'
_exptl_crystal_recrystallization_method 'Slow evapration from methanolic solution at room temperature for a week'
_exptl_crystal_size_max 0.14
_exptl_crystal_size_mid 0.14
_exptl_crystal_size_min 0.12
_refine_diff_density_max 0.352
_refine_diff_density_min -0.226
_refine_diff_density_rms 0.078
_refine_ls_abs_structure_details
;
 Flack x determined using 1088 quotients [(I+)-(I-)]/[(I+)+(I-)]
 (Parsons, Flack and Wagner, Acta Cryst. B69 (2013) 249-259).
;
_refine_ls_abs_structure_Flack -0.03(5)
_refine_ls_extinction_method none
_refine_ls_goodness_of_fit_ref 1.145
_refine_ls_hydrogen_treatment constr
_refine_ls_matrix_type full
_refine_ls_number_parameters 222
_refine_ls_number_reflns 2861
_refine_ls_number_restraints 0
_refine_ls_restrained_S_all 1.145
_refine_ls_R_factor_all 0.0435
_refine_ls_R_factor_gt 0.0415
_refine_ls_shift/su_max 0.000
_refine_ls_shift/su_mean 0.000
_refine_ls_structure_factor_coef Fsqd
_refine_ls_weighting_details 'w=1/[\s^2^(Fo^2^)+(0.0564P)^2^+0.9929P] where P=(Fo^2^+2Fc^2^)/3'
_refine_ls_weighting_scheme calc
_refine_ls_wR_factor_gt 0.1017
_refine_ls_wR_factor_ref 0.1111
_reflns_Friedel_coverage 0.685
_reflns_Friedel_fraction_full 0.991
_reflns_Friedel_fraction_max 0.991
_reflns_number_gt 2780
_reflns_number_total 2861
_reflns_threshold_expression 'I > 2\s(I)'
_cod_data_source_file ja8b12870_si_005.cif
_cod_data_source_block merge-nofrpair-new
_cod_original_cell_volume 1623.10(14)
_cod_database_code 4129023
_shelx_shelxl_version_number 2016/6
_shelx_space_group_comment
;
The symmetry employed for this shelxl refinement is uniquely defined
by the following loop, which should always be used as a source of
symmetry information in preference to the above space-group names.
They are only intended as comments.
;
_shelx_estimated_absorpt_t_max 0.856
_shelx_estimated_absorpt_t_min 0.856
_olex2_refinement_description
;
1. Fixed Uiso
 At 1.2 times of:
  All C(H) groups, All C(H,H) groups
 At 1.5 times of:
  All C(H,H,H) groups, All O(H) groups
2.a Ternary CH refined with riding coordinates:
 C5(H5A), C6(H6), C9(H9), C13(H13)
2.b Secondary CH2 refined with riding coordinates:
 C2(H2A,H2B), C3(H3A,H3B), C7(H7A,H7B), C10(H10A,H10B), C11(H11A,H11B),
 C18(H18A,H18B)
2.c Aromatic/amide H refined with riding coordinates:
 C14(H14), C15(H15), C17(H17)
2.d Idealised Me refined as rotating group:
 C19(H19A,H19B,H19C)
2.e Idealised tetrahedral OH refined as rotating group:
 O2(H2), O3(H3), O4(H4), O5(H5)
;
_olex2_exptl_crystal_mounting_method 'coated in mineral oil and mount in a cryoloop'
_olex2_submission_original_sample_id HK-I-214-b
_olex2_submission_special_instructions 'No special instructions were received'

loop_
_space_group_symop_operation_xyz
'x, y, z'
'-x+1/2, -y, z+1/2'
'-x, y+1/2, -z+1/2'
'x+1/2, -y+1/2, -z'

loop_
_atom_site_label
_atom_site_type_symbol
_atom_site_fract_x
_atom_site_fract_y
_atom_site_fract_z
_atom_site_U_iso_or_equiv
_atom_site_adp_type
_atom_site_occupancy
_atom_site_site_symmetry_order
_atom_site_calc_flag
_atom_site_refinement_flags_posn
O1 O 0.8463(4) 0.3732(3) 0.45637(7) 0.0239(5) Uani 1 1 d .
O2 O 1.0239(4) 0.3249(2) 0.64470(7) 0.0205(5) Uani 1 1 d .
H2 H 0.955741 0.366805 0.664789 0.031 Uiso 1 1 calc GR
O3 O 0.7977(3) 0.5203(2) 0.69103(6) 0.0178(5) Uani 1 1 d .
H3 H 0.733290 0.509050 0.714781 0.027 Uiso 1 1 calc GR
O4 O 0.3709(3) 0.9881(3) 0.72615(6) 0.0191(5) Uani 1 1 d .
H4 H 0.273681 0.994474 0.707977 0.029 Uiso 1 1 calc GR
O5 O 1.0101(3) 1.0213(2) 0.67487(7) 0.0165(4) Uani 1 1 d .
H5 H 1.009089 1.103325 0.661010 0.025 Uiso 1 1 calc GR
C1 C 0.8836(5) 0.4091(3) 0.49557(10) 0.0193(6) Uani 1 1 d .
C2 C 0.8200(5) 0.3108(3) 0.53504(10) 0.0202(6) Uani 1 1 d .
H2A H 0.940797 0.251797 0.545506 0.024 Uiso 1 1 calc R
H2B H 0.710903 0.238524 0.525869 0.024 Uiso 1 1 calc R
C3 C 0.7369(5) 0.4135(3) 0.57338(9) 0.0176(6) Uani 1 1 d .
H3A H 0.691973 0.348648 0.598278 0.021 Uiso 1 1 calc R
H3B H 0.614894 0.471108 0.562872 0.021 Uiso 1 1 calc R
C4 C 0.9074(5) 0.5275(3) 0.58994(9) 0.0154(6) Uani 1 1 d .
C5 C 0.8021(5) 0.6559(3) 0.61970(9) 0.0153(6) Uani 1 1 d .
H5A H 0.703291 0.709139 0.599541 0.018 Uiso 1 1 calc R
C6 C 0.6674(4) 0.6017(3) 0.65955(9) 0.0147(6) Uani 1 1 d .
H6 H 0.559626 0.530181 0.648203 0.018 Uiso 1 1 calc R
C7 C 0.5557(5) 0.7393(3) 0.68127(9) 0.0156(6) Uani 1 1 d .
H7A H 0.476694 0.702256 0.707114 0.019 Uiso 1 1 calc R
H7B H 0.454532 0.780577 0.659849 0.019 Uiso 1 1 calc R
C8 C 0.7011(5) 0.8727(3) 0.69692(9) 0.0146(6) Uani 1 1 d .
C9 C 0.5658(5) 1.0201(3) 0.70403(9) 0.0171(6) Uani 1 1 d .
H9 H 0.646625 1.090158 0.723440 0.021 Uiso 1 1 calc R
C10 C 0.5452(5) 1.0978(3) 0.65762(10) 0.0195(6) Uani 1 1 d .
H10A H 0.401751 1.088323 0.646413 0.023 Uiso 1 1 calc R
H10B H 0.580655 1.206783 0.659634 0.023 Uiso 1 1 calc R
C11 C 0.7002(4) 1.0137(3) 0.62627(10) 0.0158(6) Uani 1 1 d .
H11A H 0.780500 1.087392 0.608549 0.019 Uiso 1 1 calc R
H11B H 0.624880 0.945156 0.605970 0.019 Uiso 1 1 calc R
C12 C 0.8468(5) 0.9211(3) 0.65741(9) 0.0159(6) Uani 1 1 d .
C13 C 0.9590(5) 0.7817(3) 0.63502(9) 0.0144(6) Uani 1 1 d .
H13 H 1.052570 0.735233 0.657598 0.017 Uiso 1 1 calc R
C14 C 1.0940(5) 0.8341(3) 0.59645(10) 0.0182(6) Uani 1 1 d .
H14 H 1.170001 0.925595 0.599633 0.022 Uiso 1 1 calc R
C15 C 1.1109(5) 0.7562(3) 0.55770(10) 0.0194(6) Uani 1 1 d .
H15 H 1.194022 0.797977 0.534889 0.023 Uiso 1 1 calc R
C16 C 1.0059(5) 0.6096(3) 0.54950(10) 0.0166(6) Uani 1 1 d .
C17 C 0.9966(5) 0.5513(3) 0.50732(10) 0.0189(6) Uani 1 1 d .
H17 H 1.065948 0.604535 0.484448 0.023 Uiso 1 1 calc R
C18 C 1.0909(5) 0.4381(3) 0.61312(10) 0.0181(6) Uani 1 1 d .
H18A H 1.174989 0.387693 0.590060 0.022 Uiso 1 1 calc R
H18B H 1.181319 0.511926 0.628423 0.022 Uiso 1 1 calc R
C19 C 0.8220(5) 0.8333(3) 0.74025(10) 0.0182(6) Uani 1 1 d .
H19A H 0.723561 0.804395 0.763383 0.027 Uiso 1 1 calc GR
H19B H 0.901353 0.921939 0.749906 0.027 Uiso 1 1 calc GR
H19C H 0.916828 0.748757 0.734572 0.027 Uiso 1 1 calc GR

loop_
_atom_site_aniso_label
_atom_site_aniso_U_11
_atom_site_aniso_U_22
_atom_site_aniso_U_33
_atom_site_aniso_U_23
_atom_site_aniso_U_13
_atom_site_aniso_U_12
O1 0.0253(11) 0.0286(11) 0.0178(10) -0.0032(9) -0.0018(9) 0.0024(10)
O2 0.0274(12) 0.0151(9) 0.0190(10) 0.0007(8) 0.0023(9) 0.0035(9)
O3 0.0200(11) 0.0183(10) 0.0151(10) 0.0043(8) 0.0016(8) 0.0017(9)
O4 0.0164(10) 0.0240(10) 0.0169(10) 0.0003(9) 0.0012(8) 0.0023(9)
O5 0.0170(10) 0.0123(9) 0.0203(10) 0.0016(8) -0.0030(9) -0.0031(8)
C1 0.0176(15) 0.0212(15) 0.0193(14) -0.0017(12) -0.0001(12) 0.0072(12)
C2 0.0222(16) 0.0176(14) 0.0209(15) -0.0022(12) -0.0025(13) -0.0006(13)
C3 0.0196(15) 0.0164(14) 0.0169(14) 0.0004(11) -0.0010(12) -0.0027(12)
C4 0.0155(14) 0.0152(14) 0.0157(13) 0.0002(11) 0.0002(11) -0.0014(12)
C5 0.0156(14) 0.0142(13) 0.0162(14) 0.0032(11) -0.0007(12) 0.0002(11)
C6 0.0130(14) 0.0156(13) 0.0155(13) 0.0003(11) -0.0016(11) -0.0025(11)
C7 0.0158(14) 0.0158(13) 0.0150(13) 0.0026(11) 0.0018(11) -0.0004(12)
C8 0.0149(14) 0.0155(13) 0.0136(13) -0.0010(10) -0.0026(11) -0.0002(12)
C9 0.0160(14) 0.0170(14) 0.0184(14) -0.0023(12) -0.0005(12) 0.0010(12)
C10 0.0186(15) 0.0173(14) 0.0228(15) 0.0010(12) 0.0024(12) -0.0002(12)
C11 0.0147(13) 0.0145(13) 0.0182(13) 0.0020(11) -0.0011(12) -0.0020(12)
C12 0.0173(15) 0.0142(13) 0.0161(13) 0.0011(11) -0.0005(12) -0.0034(11)
C13 0.0131(14) 0.0142(13) 0.0158(13) 0.0003(11) -0.0017(11) 0.0003(11)
C14 0.0157(15) 0.0142(14) 0.0246(15) 0.0011(11) 0.0019(12) -0.0024(11)
C15 0.0177(14) 0.0207(14) 0.0198(14) 0.0047(12) 0.0049(12) -0.0004(13)
C16 0.0124(13) 0.0167(13) 0.0206(14) 0.0030(11) -0.0007(12) 0.0031(12)
C17 0.0179(14) 0.0198(14) 0.0192(14) 0.0047(11) 0.0048(13) 0.0028(13)
C18 0.0211(15) 0.0133(13) 0.0199(14) -0.0009(11) -0.0019(13) -0.0004(12)
C19 0.0189(15) 0.0181(14) 0.0178(14) 0.0017(11) -0.0009(12) -0.0004(12)

loop_
_atom_type_symbol
_atom_type_description
_atom_type_scat_dispersion_real
_atom_type_scat_dispersion_imag
_atom_type_scat_source
C C 0.0181 0.0091 'International Tables Vol C Tables 4.2.6.8 and 6.1.1.4'
H H 0.0000 0.0000 'International Tables Vol C Tables 4.2.6.8 and 6.1.1.4'
O O 0.0492 0.0322 'International Tables Vol C Tables 4.2.6.8 and 6.1.1.4'

loop_
_geom_angle_atom_site_label_1
_geom_angle_atom_site_label_2
_geom_angle_atom_site_label_3
_geom_angle
C18 O2 H2 109.5
C6 O3 H3 109.5
C9 O4 H4 109.5
C12 O5 H5 109.5
O1 C1 C2 123.0(3)
O1 C1 C17 122.2(3)
C17 C1 C2 114.8(3)
C1 C2 H2A 109.7
C1 C2 H2B 109.7
C1 C2 C3 110.0(2)
H2A C2 H2B 108.2
C3 C2 H2A 109.7
C3 C2 H2B 109.7
C2 C3 H3A 109.3
C2 C3 H3B 109.3
C2 C3 C4 111.5(2)
H3A C3 H3B 108.0
C4 C3 H3A 109.3
C4 C3 H3B 109.3
C3 C4 C5 109.6(2)
C3 C4 C18 110.2(2)
C16 C4 C3 109.4(2)
C16 C4 C5 106.7(2)
C16 C4 C18 105.9(2)
C18 C4 C5 114.8(2)
C4 C5 H5A 105.1
C6 C5 C4 117.1(2)
C6 C5 H5A 105.1
C6 C5 C13 110.3(2)
C13 C5 C4 113.1(2)
C13 C5 H5A 105.1
O3 C6 C5 109.5(2)
O3 C6 H6 108.4
O3 C6 C7 112.0(2)
C5 C6 H6 108.4
C7 C6 C5 110.2(2)
C7 C6 H6 108.4
C6 C7 H7A 108.4
C6 C7 H7B 108.4
C6 C7 C8 115.6(2)
H7A C7 H7B 107.4
C8 C7 H7A 108.4
C8 C7 H7B 108.4
C7 C8 C9 109.0(2)
C7 C8 C12 109.1(2)
C9 C8 C12 102.1(2)
C19 C8 C7 112.5(2)
C19 C8 C9 110.1(2)
C19 C8 C12 113.4(2)
O4 C9 C8 112.4(2)
O4 C9 H9 107.5
O4 C9 C10 115.1(2)
C8 C9 H9 107.5
C10 C9 C8 106.5(2)
C10 C9 H9 107.5
C9 C10 H10A 110.5
C9 C10 H10B 110.5
H10A C10 H10B 108.7
C11 C10 C9 106.3(2)
C11 C10 H10A 110.5
C11 C10 H10B 110.5
C10 C11 H11A 110.6
C10 C11 H11B 110.6
C10 C11 C12 105.6(2)
H11A C11 H11B 108.8
C12 C11 H11A 110.6
C12 C11 H11B 110.6
O5 C12 C8 108.4(2)
O5 C12 C11 109.6(2)
O5 C12 C13 107.0(2)
C11 C12 C8 103.7(2)
C11 C12 C13 115.1(2)
C13 C12 C8 112.8(2)
C5 C13 C12 112.4(2)
C5 C13 H13 107.6
C12 C13 H13 107.6
C14 C13 C5 110.8(2)
C14 C13 C12 110.7(2)
C14 C13 H13 107.6
C13 C14 H14 118.3
C15 C14 C13 123.4(3)
C15 C14 H14 118.3
C14 C15 H15 118.4
C14 C15 C16 123.2(3)
C16 C15 H15 118.4
C15 C16 C4 117.5(3)
C17 C16 C4 122.5(3)
C17 C16 C15 120.1(3)
C1 C17 H17 118.1
C16 C17 C1 123.7(3)
C16 C17 H17 118.1
O2 C18 C4 114.3(3)
O2 C18 H18A 108.7
O2 C18 H18B 108.7
C4 C18 H18A 108.7
C4 C18 H18B 108.7
H18A C18 H18B 107.6
C8 C19 H19A 109.5
C8 C19 H19B 109.5
C8 C19 H19C 109.5
H19A C19 H19B 109.5
H19A C19 H19C 109.5
H19B C19 H19C 109.5

loop_
_geom_bond_atom_site_label_1
_geom_bond_atom_site_label_2
_geom_bond_distance
O1 C1 1.227(4)
O2 H2 0.8200
O2 C18 1.419(3)
O3 H3 0.8200
O3 C6 1.431(3)
O4 H4 0.8200
O4 C9 1.424(4)
O5 H5 0.8200
O5 C12 1.444(3)
C1 C2 1.502(4)
C1 C17 1.464(4)
C2 H2A 0.9700
C2 H2B 0.9700
C2 C3 1.536(4)
C3 H3A 0.9700
C3 H3B 0.9700
C3 C4 1.542(4)
C4 C5 1.567(4)
C4 C16 1.528(4)
C4 C18 1.555(4)
C5 H5A 0.9800
C5 C6 1.531(4)
C5 C13 1.541(4)
C6 H6 0.9800
C6 C7 1.526(4)
C7 H7A 0.9700
C7 H7B 0.9700
C7 C8 1.546(4)
C8 C9 1.549(4)
C8 C12 1.549(4)
C8 C19 1.535(4)
C9 H9 0.9800
C9 C10 1.538(4)
C10 H10A 0.9700
C10 H10B 0.9700
C10 C11 1.535(4)
C11 H11A 0.9700
C11 H11B 0.9700
C11 C12 1.535(4)
C12 C13 1.548(4)
C13 H13 0.9800
C13 C14 1.499(4)
C14 H14 0.9300
C14 C15 1.337(4)
C15 H15 0.9300
C15 C16 1.451(4)
C16 C17 1.351(4)
C17 H17 0.9300
C18 H18A 0.9700
C18 H18B 0.9700
C19 H19A 0.9600
C19 H19B 0.9600
C19 H19C 0.9600
